data_4072500
loop_
_publ_author_name
'Gornshtein, Florina'
'Kapon, Moshe'
'Botoshansky, Mark'
'Eisen, Moris S.'

_publ_section_title
;
 Titanium and Zirconium Complexes for Polymerization of Propylene and
 Cyclic Esters
;
_journal_issue 3
_journal_name_full Organometallics
_journal_page_first 497
_journal_paper_doi 10.1021/om060723c
_journal_volume 26
_journal_year 2007
_chemical_formula_moiety 'C20 H38 N2 O6 Ti1'
_chemical_formula_sum 'C20 H38 N2 O6 Ti'
_chemical_formula_weight 450.42
_chemical_name_systematic
; 
 ? 
;
_space_group_IT_number 15
_symmetry_cell_setting monoclinic
_symmetry_space_group_name_Hall '-C 2yc'
_symmetry_space_group_name_H-M 'C 1 2/c 1'
_atom_sites_solution_hydrogens geom
_atom_sites_solution_primary direct
_atom_sites_solution_secondary difmap
_audit_creation_method SHELXL-97
_cell_angle_alpha 90.00
_cell_angle_beta 93.967(3)
_cell_angle_gamma 90.00
_cell_formula_units_Z 4
_cell_length_a 9.6520(6)
_cell_length_b 15.4450(9)
_cell_length_c 17.1050(13)
_cell_measurement_reflns_used 1653
_cell_measurement_temperature 230.0(1)
_cell_measurement_theta_max 22.986
_cell_measurement_theta_min 1.018
_cell_volume 2543.8(3)
_computing_cell_refinement 'HKL Scalepack (Otwinowski & Minor 1997)'
_computing_data_collection 'Nonius (1997), KappaCCD Collect Program'
_computing_data_reduction
;
HKL Denzo and Scalepack (Otwinowski & Minor 1997)
;
_computing_molecular_graphics
;
Molecular Structure Corporation (1999). 
ORTEP. TEXRAY Structure Analysis Package. 
MSC, 3200 Research Forest Drive, The 
Woodlands,TX 77381, USA.
;
_computing_publication_material 'SHELXL-97 (Sheldrick, 1997)'
_computing_structure_refinement 'SHELXL-97 (Sheldrick, 1997)'
_computing_structure_solution
;
S.Mackay, C.J.Gilmore, C.Edwards, M. Tremayne, N. Stuart, K.Shankland 
"maXus": a computer program for the solution and refinement of crystal 
structures from diffraction data University of Glasgow, Scotland, UK, 
Nonius BV, Delft, The Netherlands and MacScience Co. Ltd.,
Yokohama, Japan (1998)
;
_diffrn_ambient_temperature 230.0(1)
_diffrn_measured_fraction_theta_full 0.991
_diffrn_measured_fraction_theta_max 0.991
_diffrn_measurement_device_type KappaCCD
_diffrn_measurement_method CCD
_diffrn_radiation_monochromator graphite
_diffrn_radiation_source 'fine-focus sealed tube'
_diffrn_radiation_type MoK\a
_diffrn_radiation_wavelength 0.71073
_diffrn_reflns_av_R_equivalents 0.0288
_diffrn_reflns_av_sigmaI/netI 0.0587
_diffrn_reflns_limit_h_max 10
_diffrn_reflns_limit_h_min -10
_diffrn_reflns_limit_k_max 15
_diffrn_reflns_limit_k_min -16
_diffrn_reflns_limit_l_max 18
_diffrn_reflns_limit_l_min -18
_diffrn_reflns_number 2863
_diffrn_reflns_theta_full 22.88
_diffrn_reflns_theta_max 22.88
_diffrn_reflns_theta_min 2.39
_exptl_absorpt_coefficient_mu 0.369
_exptl_absorpt_correction_T_max 0.9365
_exptl_absorpt_correction_T_min 0.8973
_exptl_absorpt_correction_type none
_exptl_crystal_colour 'pale yellow'
_exptl_crystal_density_diffrn 1.176
_exptl_crystal_density_method 'not measured'
_exptl_crystal_description plate
_exptl_crystal_F_000 968
_exptl_crystal_size_max 0.30
_exptl_crystal_size_mid 0.30
_exptl_crystal_size_min 0.18
_refine_diff_density_max 0.200
_refine_diff_density_min -0.182
_refine_diff_density_rms 0.038
_refine_ls_extinction_method none
_refine_ls_goodness_of_fit_ref 0.991
_refine_ls_hydrogen_treatment mixed
_refine_ls_matrix_type full
_refine_ls_number_parameters 143
_refine_ls_number_reflns 1727
_refine_ls_number_restraints 0
_refine_ls_restrained_S_all 0.991
_refine_ls_R_factor_all 0.0565
_refine_ls_R_factor_gt 0.0393
_refine_ls_shift/su_max 0.004
_refine_ls_shift/su_mean 0.001
_refine_ls_structure_factor_coef Fsqd
_refine_ls_weighting_details 'calc w=1/[\s^2^(Fo^2^)+(0.0517P)^2^+0.0000P] where P=(Fo^2^+2Fc^2^)/3'
_refine_ls_weighting_scheme calc
_refine_ls_wR_factor_gt 0.0960
_refine_ls_wR_factor_ref 0.0999
_reflns_number_gt 1290
_reflns_number_total 1727
_reflns_threshold_expression >2sigma(I)
_cod_data_source_file om060723csi20060809_042600.cif
_cod_data_source_block titbutol
_cod_original_sg_symbol_H-M C2/c
_cod_original_formula_sum 'C20 H38 N2 O6 Ti1'
_cod_database_code 4072500

loop_
_symmetry_equiv_pos_as_xyz
'x, y, z'
'-x, y, -z+1/2'
'x+1/2, y+1/2, z'
'-x+1/2, y+1/2, -z+1/2'
'-x, -y, -z'
'x, -y, z-1/2'
'-x+1/2, -y+1/2, -z'
'x+1/2, -y+1/2, z-1/2'

loop_
_atom_site_label
_atom_site_type_symbol
_atom_site_fract_x
_atom_site_fract_y
_atom_site_fract_z
_atom_site_U_iso_or_equiv
_atom_site_adp_type
_atom_site_occupancy
_atom_site_symmetry_multiplicity
_atom_site_calc_flag
_atom_site_refinement_flags
Ti1 Ti 0.5000 0.29616(4) 0.2500 0.0389(3) Uani 1 2 d S
O1 O 0.42679(17) 0.19150(11) 0.18206(10) 0.0456(5) Uani 1 1 d .
O2 O 0.32517(16) 0.27871(11) 0.30138(11) 0.0474(5) Uani 1 1 d .
O3 O 0.43367(15) 0.37149(10) 0.17630(10) 0.0418(5) Uani 1 1 d .
N1 N 0.3489(2) 0.05721(14) 0.15697(14) 0.0549(7) Uani 1 1 d .
C1 C 0.3408(3) 0.13168(17) 0.19715(17) 0.0469(7) Uani 1 1 d .
C2 C 0.2391(3) 0.14424(18) 0.25280(18) 0.0570(8) Uani 1 1 d .
H2 H 0.1717 0.1010 0.2578 0.077(10) Uiso 1 1 calc R
C3 C 0.2352(3) 0.21574(18) 0.29877(18) 0.0512(8) Uani 1 1 d .
C4 C 0.4572(3) 0.04526(19) 0.10440(19) 0.0673(9) Uani 1 1 d .
H4A H 0.4483 -0.0115 0.0804 0.101 Uiso 0.46(3) 1 calc PR
H4B H 0.5469 0.0499 0.1334 0.101 Uiso 0.46(3) 1 calc PR
H4C H 0.4496 0.0894 0.0640 0.101 Uiso 0.46(3) 1 calc PR
H4D H 0.5150 0.0967 0.1047 0.101 Uiso 0.54(3) 1 calc PR
H4E H 0.4163 0.0353 0.0518 0.101 Uiso 0.54(3) 1 calc PR
H4F H 0.5136 -0.0042 0.1212 0.101 Uiso 0.54(3) 1 calc PR
C5 C 0.2637(4) -0.0185(2) 0.1726(2) 0.0918(12) Uani 1 1 d .
H5A H 0.2852 -0.0652 0.1375 0.138 Uiso 1 1 calc R
H5B H 0.1662 -0.0035 0.1642 0.138 Uiso 1 1 calc R
H5C H 0.2833 -0.0369 0.2265 0.138 Uiso 1 1 calc R
C6 C 0.1220(3) 0.2268(2) 0.3550(2) 0.0802(11) Uani 1 1 d .
H6A H 0.0605 0.1771 0.3512 0.120 Uiso 1 1 calc R
H6B H 0.0693 0.2789 0.3416 0.120 Uiso 1 1 calc R
H6C H 0.1635 0.2316 0.4081 0.120 Uiso 1 1 calc R
C7 C 0.3655(3) 0.38151(17) 0.10024(17) 0.0502(7) Uani 1 1 d .
C8 C 0.2202(3) 0.3429(2) 0.1012(2) 0.0728(10) Uani 1 1 d .
H8A H 0.1689 0.3731 0.1396 0.085(12) Uiso 1 1 calc R
H8B H 0.2272 0.2820 0.1148 0.072(10) Uiso 1 1 calc R
H8C H 0.1723 0.3491 0.0498 0.073(10) Uiso 1 1 calc R
C9 C 0.3564(3) 0.47839(19) 0.08334(19) 0.0631(9) Uani 1 1 d .
H9A H 0.4493 0.5021 0.0821 0.063(9) Uiso 1 1 calc R
H9B H 0.3083 0.5069 0.1241 0.085(11) Uiso 1 1 calc R
H9C H 0.3059 0.4878 0.0330 0.082(10) Uiso 1 1 calc R
C10 C 0.4507(4) 0.3367(2) 0.0403(2) 0.0743(10) Uani 1 1 d .
H10A H 0.5420 0.3631 0.0409 0.073(10) Uiso 1 1 calc R
H10B H 0.4041 0.3427 -0.0115 0.089(11) Uiso 1 1 calc R
H10C H 0.4603 0.2758 0.0533 0.063(9) Uiso 1 1 calc R

loop_
_atom_site_aniso_label
_atom_site_aniso_U_11
_atom_site_aniso_U_22
_atom_site_aniso_U_33
_atom_site_aniso_U_23
_atom_site_aniso_U_13
_atom_site_aniso_U_12
Ti1 0.0414(4) 0.0294(4) 0.0471(5) 0.000 0.0118(3) 0.000
O1 0.0500(11) 0.0334(10) 0.0545(13) -0.0005(8) 0.0113(9) -0.0060(8)
O2 0.0474(11) 0.0352(10) 0.0619(13) 0.0011(9) 0.0191(9) 0.0000(8)
O3 0.0470(10) 0.0365(10) 0.0421(12) 0.0036(8) 0.0049(8) -0.0017(8)
N1 0.0632(16) 0.0348(14) 0.0668(18) -0.0073(12) 0.0049(13) -0.0063(11)
C1 0.0507(16) 0.0358(16) 0.0532(19) 0.0053(14) -0.0026(14) 0.0013(13)
C2 0.0519(17) 0.0468(18) 0.074(2) 0.0053(16) 0.0164(15) -0.0111(14)
C3 0.0466(16) 0.0457(18) 0.063(2) 0.0094(15) 0.0152(14) 0.0023(14)
C4 0.075(2) 0.053(2) 0.074(2) -0.0145(17) 0.0078(18) 0.0053(16)
C5 0.118(3) 0.051(2) 0.107(3) -0.011(2) 0.020(2) -0.034(2)
C6 0.066(2) 0.076(2) 0.104(3) -0.004(2) 0.048(2) -0.0120(17)
C7 0.0620(18) 0.0438(17) 0.0448(19) 0.0050(14) 0.0053(14) -0.0059(13)
C8 0.069(2) 0.062(2) 0.084(3) 0.017(2) -0.020(2) -0.0122(18)
C9 0.078(2) 0.0505(19) 0.060(2) 0.0118(16) -0.0014(19) -0.0066(16)
C10 0.111(3) 0.061(2) 0.052(2) -0.0053(18) 0.016(2) -0.004(2)

loop_
_atom_type_symbol
_atom_type_description
_atom_type_scat_dispersion_real
_atom_type_scat_dispersion_imag
_atom_type_scat_source
Ti Ti 0.2776 0.4457 'International Tables Vol C Tables 4.2.6.8 and 6.1.1.4'
C C 0.0033 0.0016 'International Tables Vol C Tables 4.2.6.8 and 6.1.1.4'
H H 0.0000 0.0000 'International Tables Vol C Tables 4.2.6.8 and 6.1.1.4'
N N 0.0061 0.0033 'International Tables Vol C Tables 4.2.6.8 and 6.1.1.4'
O O 0.0106 0.0060 'International Tables Vol C Tables 4.2.6.8 and 6.1.1.4'

loop_
_geom_angle_atom_site_label_1
_geom_angle_atom_site_label_2
_geom_angle_atom_site_label_3
_geom_angle
_geom_angle_site_symmetry_1
_geom_angle_site_symmetry_3
O3 Ti1 O3 99.48(11) 2_655 .
O3 Ti1 O2 92.87(7) 2_655 .
O3 Ti1 O2 97.26(7) . .
O2 Ti1 O2 164.31(10) . 2_655
O3 Ti1 O1 168.96(7) . 2_655
O2 Ti1 O1 85.02(7) . 2_655
O3 Ti1 O1 91.17(7) . .
O2 Ti1 O1 82.83(7) . .
O1 Ti1 O1 78.37(10) 2_655 .
C1 O1 Ti1 130.28(18) . .
C3 O2 Ti1 132.46(17) . .
C7 O3 Ti1 145.97(16) . .
C1 N1 C4 120.0(2) . .
C1 N1 C5 122.4(3) . .
C4 N1 C5 117.0(2) . .
O1 C1 N1 116.9(3) . .
O1 C1 C2 121.5(2) . .
N1 C1 C2 121.6(3) . .
C3 C2 C1 123.0(3) . .
C3 C2 H2 118.5 . .
C1 C2 H2 118.5 . .
O2 C3 C2 125.6(3) . .
O2 C3 C6 113.7(3) . .
C2 C3 C6 120.7(3) . .
N1 C4 H4A 109.5 . .
N1 C4 H4B 109.5 . .
H4A C4 H4B 109.5 . .
N1 C4 H4C 109.5 . .
H4A C4 H4C 109.5 . .
H4B C4 H4C 109.5 . .
N1 C4 H4D 109.5 . .
N1 C4 H4E 109.5 . .
H4D C4 H4E 109.5 . .
N1 C4 H4F 109.5 . .
H4D C4 H4F 109.5 . .
H4E C4 H4F 109.5 . .
N1 C5 H5A 109.5 . .
N1 C5 H5B 109.5 . .
H5A C5 H5B 109.5 . .
N1 C5 H5C 109.5 . .
H5A C5 H5C 109.5 . .
H5B C5 H5C 109.5 . .
C3 C6 H6A 109.5 . .
C3 C6 H6B 109.5 . .
H6A C6 H6B 109.5 . .
C3 C6 H6C 109.5 . .
H6A C6 H6C 109.5 . .
H6B C6 H6C 109.5 . .
O3 C7 C10 109.2(2) . .
O3 C7 C8 108.3(2) . .
C10 C7 C8 111.7(3) . .
O3 C7 C9 107.2(2) . .
C10 C7 C9 110.2(3) . .
C8 C7 C9 110.1(2) . .
C7 C8 H8A 109.5 . .
C7 C8 H8B 109.5 . .
H8A C8 H8B 109.5 . .
C7 C8 H8C 109.5 . .
H8A C8 H8C 109.5 . .
H8B C8 H8C 109.5 . .
C7 C9 H9A 109.5 . .
C7 C9 H9B 109.5 . .
H9A C9 H9B 109.5 . .
C7 C9 H9C 109.5 . .
H9A C9 H9C 109.5 . .
H9B C9 H9C 109.5 . .
C7 C10 H10A 109.5 . .
C7 C10 H10B 109.5 . .
H10A C10 H10B 109.5 . .
C7 C10 H10C 109.5 . .
H10A C10 H10C 109.5 . .
H10B C10 H10C 109.5 . .

loop_
_geom_bond_atom_site_label_1
_geom_bond_atom_site_label_2
_geom_bond_distance
Ti1 O3 1.8002(16)
Ti1 O2 1.9743(16)
Ti1 O1 2.0856(17)
O1 C1 1.280(3)
O2 C3 1.303(3)
O3 C7 1.425(3)
N1 C1 1.345(3)
N1 C4 1.437(3)
N1 C5 1.465(4)
C1 C2 1.427(4)
C2 C3 1.358(4)
C2 H2 0.9400
C3 C6 1.514(4)
C4 H4A 0.9700
C4 H4B 0.9700
C4 H4C 0.9700
C4 H4D 0.9700
C4 H4E 0.9700
C4 H4F 0.9700
C5 H5A 0.9700
C5 H5B 0.9700
C5 H5C 0.9700
C6 H6A 0.9700
C6 H6B 0.9700
C6 H6C 0.9700
C7 C10 1.524(4)
C7 C8 1.525(4)
C7 C9 1.525(4)
C8 H8A 0.9700
C8 H8B 0.9700
C8 H8C 0.9700
C9 H9A 0.9700
C9 H9B 0.9700
C9 H9C 0.9700
C10 H10A 0.9700
C10 H10B 0.9700
C10 H10C 0.9700

loop_
_geom_torsion_atom_site_label_1
_geom_torsion_atom_site_label_2
_geom_torsion_atom_site_label_3
_geom_torsion_atom_site_label_4
_geom_torsion
_geom_torsion_site_symmetry_1
O3 Ti1 O1 C1 43.9(5) 2_655
O3 Ti1 O1 C1 -120.8(2) .
O2 Ti1 O1 C1 -23.6(2) .
O2 Ti1 O1 C1 146.4(2) 2_655
O1 Ti1 O1 C1 62.75(19) 2_655
O3 Ti1 O2 C3 -156.7(2) 2_655
O3 Ti1 O2 C3 103.4(2) .
O2 Ti1 O2 C3 -26.4(2) 2_655
O1 Ti1 O2 C3 -65.8(2) 2_655
O1 Ti1 O2 C3 13.1(2) .
O3 Ti1 O3 C7 179.8(3) 2_655
O2 Ti1 O3 C7 -86.0(3) .
O2 Ti1 O3 C7 81.9(3) 2_655
O1 Ti1 O3 C7 15.3(5) 2_655
O1 Ti1 O3 C7 -3.1(3) .
Ti1 O1 C1 N1 -156.86(18) .
Ti1 O1 C1 C2 24.5(4) .
C4 N1 C1 O1 4.6(4) .
C5 N1 C1 O1 175.4(3) .
C4 N1 C1 C2 -176.8(3) .
C5 N1 C1 C2 -6.0(4) .
O1 C1 C2 C3 -6.9(4) .
N1 C1 C2 C3 174.6(3) .
Ti1 O2 C3 C2 -4.0(4) .
Ti1 O2 C3 C6 174.3(2) .
C1 C2 C3 O2 -3.7(5) .
C1 C2 C3 C6 178.0(3) .
Ti1 O3 C7 C10 -58.4(4) .
Ti1 O3 C7 C8 63.4(4) .
Ti1 O3 C7 C9 -177.7(2) .
